data_4026123
loop_
_publ_author_name
'Manjula B. Koralegedara'
'Hong W. Aw'
'Dennis H. Burns'

_publ_section_title
;
 Initial Structural Studies of Charged Receptors That Bind to Inorganic
 Phosphate Anion and to an Anionic Phospholipid Found in Bacterial
 Membranes
;
_journal_name_full 'Journal of Organic Chemistry'
_journal_page_first 1930
_journal_page_last 1933
_journal_paper_doi 10.1021/jo102383j
_journal_volume 76
_journal_year 2011
_chemical_formula_sum 'C26 H40 F12 N2 O2 P2'
_chemical_formula_weight 702.54
_chemical_name_systematic
; 
 ? 
;
_space_group_IT_number 14
_symmetry_cell_setting monoclinic
_symmetry_space_group_name_Hall '-P 2ybc'
_symmetry_space_group_name_H-M 'P 1 21/c 1'
_atom_sites_solution_hydrogens geom
_atom_sites_solution_primary direct
_atom_sites_solution_secondary difmap
_audit_creation_method SHELXL-97
_cell_angle_alpha 90.00
_cell_angle_beta 96.19
_cell_angle_gamma 90.00
_cell_formula_units_Z 4
_cell_length_a 10.272
_cell_length_b 34.671
_cell_length_c 8.925
_cell_measurement_temperature 293(2)
_cell_volume 3160.022
_computing_structure_refinement 'SHELXL-97 (Sheldrick, 1997)'
_computing_structure_solution 'SHELXS-97 (Sheldrick, 1990)'
_diffrn_ambient_temperature 293(2)
_diffrn_measured_fraction_theta_full 0.998
_diffrn_measured_fraction_theta_max 0.998
_diffrn_radiation_monochromator graphite
_diffrn_radiation_source 'fine-focus sealed tube'
_diffrn_radiation_type MoK\a
_diffrn_radiation_wavelength 0.71073
_diffrn_reflns_av_R_equivalents 0.2432
_diffrn_reflns_av_sigmaI/netI 0.3064
_diffrn_reflns_limit_h_max 12
_diffrn_reflns_limit_h_min -12
_diffrn_reflns_limit_k_max 42
_diffrn_reflns_limit_k_min -38
_diffrn_reflns_limit_l_max 11
_diffrn_reflns_limit_l_min -11
_diffrn_reflns_number 22674
_diffrn_reflns_theta_full 26.00
_diffrn_reflns_theta_max 26.00
_diffrn_reflns_theta_min 2.08
_exptl_absorpt_coefficient_mu 0.236
_exptl_crystal_density_diffrn 1.477
_exptl_crystal_F_000 1456
_refine_diff_density_max 0.291
_refine_diff_density_min -0.277
_refine_diff_density_rms 0.068
_refine_ls_extinction_method none
_refine_ls_goodness_of_fit_ref 0.941
_refine_ls_hydrogen_treatment mixed
_refine_ls_matrix_type full
_refine_ls_number_parameters 416
_refine_ls_number_reflns 6203
_refine_ls_number_restraints 0
_refine_ls_restrained_S_all 0.941
_refine_ls_R_factor_all 0.2854
_refine_ls_R_factor_gt 0.0705
_refine_ls_shift/su_max 0.043
_refine_ls_shift/su_mean 0.002
_refine_ls_structure_factor_coef Fsqd
_refine_ls_weighting_details 'calc w=1/[\s^2^(Fo^2^)+(0.0778P)^2^+0.0000P] where P=(Fo^2^+2Fc^2^)/3'
_refine_ls_weighting_scheme calc
_refine_ls_wR_factor_gt 0.1391
_refine_ls_wR_factor_ref 0.2195
_reflns_number_gt 1875
_reflns_number_total 6203
_reflns_threshold_expression >2sigma(I)
_cod_data_source_file jo102383j_si_001.cif
_cod_data_source_block p2(1)c
_cod_original_cell_volume 3160.0
_cod_database_code 4026123

loop_
_symmetry_equiv_pos_as_xyz
'x, y, z'
'-x, y+1/2, -z+1/2'
'-x, -y, -z'
'x, -y-1/2, z-1/2'

loop_
_atom_site_label
_atom_site_type_symbol
_atom_site_fract_x
_atom_site_fract_y
_atom_site_fract_z
_atom_site_U_iso_or_equiv
_atom_site_adp_type
_atom_site_occupancy
_atom_site_symmetry_multiplicity
_atom_site_calc_flag
_atom_site_refinement_flags
_atom_site_disorder_assembly
_atom_site_disorder_group
F1 F 0.6190(16) 0.0127(2) 0.2067(12) 0.151(6) Uani 0.797(14) 1 d P A 1
F2 F 0.4943(7) 0.0611(5) 0.1418(9) 0.135(5) Uani 0.797(14) 1 d P A 1
P1 P 0.5934(2) 0.05207(7) 0.2853(2) 0.0470(6) Uani 1 1 d . A 1
P2 P 0.9340(2) 0.19141(6) 0.2237(2) 0.0460(6) Uani 1 1 d . B 1
F12 F 0.9538(4) 0.16147(12) 0.3605(4) 0.0533(13) Uani 1 1 d . B 1
O1 O 0.9428(4) 0.03398(14) 0.7181(5) 0.0383(13) Uani 1 1 d . C 1
F5 F 0.7032(4) 0.07035(13) 0.1967(4) 0.0578(13) Uani 1 1 d . A 1
F7 F 0.8839(5) 0.15808(13) 0.1118(4) 0.0701(15) Uani 1 1 d . B 1
N2 N 0.6482(5) 0.03995(17) 0.7298(6) 0.0387(16) Uani 1 1 d . C 1
H2C H 0.6166 0.0173 0.6923 0.046 Uiso 1 1 calc R C 1
H2D H 0.7015 0.0495 0.6652 0.046 Uiso 1 1 calc R C 1
F9 F 0.9186(5) 0.22231(13) 0.0887(4) 0.0734(16) Uani 1 1 d . B 1
O2 O 1.2433(5) 0.14428(16) 0.5675(5) 0.0482(14) Uani 1 1 d . C 1
C22 C 0.8630(7) -0.0685(2) 0.9370(7) 0.0365(19) Uani 1 1 d . C 1
C21 C 0.7861(7) -0.0355(3) 0.9398(7) 0.042(2) Uani 1 1 d . C 1
H21 H 0.7125 -0.0363 0.9919 0.051 Uiso 1 1 calc R C 1
F6 F 0.4812(5) 0.03327(14) 0.3744(5) 0.0807(17) Uani 1 1 d . A 1
C1 C 1.0643(7) 0.0374(2) 0.6545(7) 0.0378(19) Uani 1 1 d . C 1
H1A H 1.0711 0.0168 0.5823 0.045 Uiso 1 1 calc R C 1
H1B H 1.1362 0.0347 0.7336 0.045 Uiso 1 1 calc R C 1
C17 C 0.5758(7) 0.1069(2) 0.8000(8) 0.045(2) Uani 1 1 d . C 1
H17A H 0.6128 0.1039 0.9040 0.054 Uiso 1 1 calc R C 1
H17B H 0.4979 0.1227 0.7994 0.054 Uiso 1 1 calc R C 1
C24 C 0.9756(7) -0.0654(2) 0.8656(7) 0.042(2) Uani 1 1 d . C 1
H24 H 1.0314 -0.0865 0.8658 0.050 Uiso 1 1 calc R C 1
F11 F 0.7917(5) 0.20035(16) 0.2604(5) 0.0877(18) Uani 1 1 d . B 1
C26 C 0.9248(7) -0.0002(2) 0.7928(7) 0.0360(19) Uani 1 1 d . C 1
C15 C 0.6856(7) 0.1702(2) 0.7524(7) 0.041(2) Uani 1 1 d . C 1
H15A H 0.7086 0.1729 0.8602 0.049 Uiso 1 1 calc R C 1
H15B H 0.6009 0.1823 0.7274 0.049 Uiso 1 1 calc R C 1
C16 C 0.6743(7) 0.1279(2) 0.7137(7) 0.042(2) Uani 1 1 d . C 1
H16A H 0.7595 0.1159 0.7360 0.050 Uiso 1 1 calc R C 1
H16B H 0.6484 0.1252 0.6065 0.050 Uiso 1 1 calc R C 1
C25 C 1.0076(7) -0.0322(3) 0.7944(7) 0.042(2) Uani 1 1 d . C 1
H25 H 1.0841 -0.0310 0.7475 0.050 Uiso 1 1 calc R C 1
F10 F 0.9895(5) 0.22523(14) 0.3359(4) 0.0785(16) Uani 1 1 d . B 1
C13 C 0.9238(6) 0.1833(2) 0.7443(7) 0.038(2) Uani 1 1 d . C 1
H13A H 0.9338 0.1941 0.8452 0.045 Uiso 1 1 calc R C 1
H13B H 0.9367 0.1557 0.7527 0.045 Uiso 1 1 calc R C 1
C6 C 1.4028(7) 0.1858(3) 0.4596(7) 0.048(2) Uani 1 1 d . C 1
H6 H 1.4325 0.1662 0.4010 0.057 Uiso 1 1 calc R C 1
C5 C 1.3035(7) 0.1789(3) 0.5502(8) 0.045(2) Uani 1 1 d . C 1
C3 C 1.2054(7) 0.0782(2) 0.5137(8) 0.048(2) Uani 1 1 d . C 1
H3A H 1.2734 0.0716 0.5937 0.057 Uiso 1 1 calc R C 1
H3B H 1.2067 0.0587 0.4362 0.057 Uiso 1 1 calc R C 1
C4 C 1.2416(7) 0.1157(2) 0.4480(7) 0.042(2) Uani 1 1 d . C 1
H4A H 1.3271 0.1139 0.4119 0.050 Uiso 1 1 calc R C 1
H4B H 1.1780 0.1227 0.3641 0.050 Uiso 1 1 calc R C 1
C8 C 1.4155(9) 0.2529(3) 0.5418(9) 0.054(2) Uani 1 1 d . C 1
C12 C 1.1595(6) 0.2008(2) 0.7413(7) 0.043(2) Uani 1 1 d . C 1
H12A H 1.1631 0.2207 0.8183 0.051 Uiso 1 1 calc R C 1
H12B H 1.1768 0.1762 0.7909 0.051 Uiso 1 1 calc R C 1
C2 C 1.0746(6) 0.0756(2) 0.5776(7) 0.042(2) Uani 1 1 d . C 1
H2A H 1.0670 0.0963 0.6491 0.050 Uiso 1 1 calc R C 1
H2B H 1.0039 0.0782 0.4969 0.050 Uiso 1 1 calc R C 1
C18 C 0.5359(7) 0.0673(2) 0.7373(8) 0.043(2) Uani 1 1 d . C 1
H18A H 0.4744 0.0559 0.7997 0.052 Uiso 1 1 calc R C 1
H18B H 0.4910 0.0704 0.6367 0.052 Uiso 1 1 calc R C 1
C11 C 1.2615(7) 0.2085(2) 0.6383(7) 0.037(2) Uani 1 1 d . C 1
F8 F 1.0796(5) 0.18303(16) 0.1883(5) 0.0875(17) Uani 1 1 d . B 1
C20 C 0.8144(7) -0.0017(2) 0.8687(7) 0.0355(19) Uani 1 1 d . C 1
C19 C 0.7270(7) 0.0326(2) 0.8779(7) 0.041(2) Uani 1 1 d . C 1
H19A H 0.6686 0.0283 0.9546 0.050 Uiso 1 1 calc R C 1
H19B H 0.7799 0.0552 0.9068 0.050 Uiso 1 1 calc R C 1
C14 C 0.7868(6) 0.1915(2) 0.6709(7) 0.039(2) Uani 1 1 d . C 1
H14A H 0.7796 0.1833 0.5663 0.046 Uiso 1 1 calc R C 1
H14B H 0.7700 0.2190 0.6731 0.046 Uiso 1 1 calc R C 1
N1 N 1.0250(5) 0.20024(17) 0.6554(5) 0.0371(16) Uani 1 1 d . C 1
H1C H 1.0016 0.2245 0.6287 0.045 Uiso 1 1 calc R C 1
H1D H 1.0277 0.1864 0.5704 0.045 Uiso 1 1 calc R C 1
F3 F 0.5594(10) 0.0922(2) 0.3501(12) 0.116(5) Uani 0.797(14) 1 d P A 1
C7 C 1.4575(7) 0.2227(3) 0.4577(8) 0.058(3) Uani 1 1 d . . .
H7 H 1.5245 0.2272 0.3977 0.069 Uiso 1 1 calc R C 1
C9 C 1.4733(9) 0.2924(3) 0.5296(8) 0.082(3) Uani 1 1 d . . .
H9A H 1.4564 0.3014 0.4277 0.123 Uiso 1 1 calc R C 1
H9B H 1.5661 0.2912 0.5576 0.123 Uiso 1 1 calc R C 1
H9C H 1.4344 0.3097 0.5957 0.123 Uiso 1 1 calc R C 1
C23 C 0.8265(8) -0.1056(2) 1.0085(7) 0.056(2) Uani 1 1 d . . .
H23A H 0.7600 -0.1185 0.9428 0.084 Uiso 1 1 calc R C 1
H23B H 0.7937 -0.1003 1.1030 0.084 Uiso 1 1 calc R C 1
H23C H 0.9023 -0.1219 1.0252 0.084 Uiso 1 1 calc R C 1
C10 C 1.3168(8) 0.2450(3) 0.6292(8) 0.054(2) Uani 1 1 d . . .
H10 H 1.2853 0.2649 0.6849 0.065 Uiso 1 1 calc R C 1
F4 F 0.6974(6) 0.0442(4) 0.4227(7) 0.142(6) Uani 0.797(14) 1 d P A 1
F1A F 0.674(2) 0.0146(7) 0.336(3) 0.043(9) Uiso 0.203(14) 1 d P A 2
F2A F 0.640(2) 0.0751(7) 0.4193(19) 0.019(7) Uiso 0.203(14) 1 d P A 2
F4A F 0.529(2) 0.0237(8) 0.156(3) 0.027(7) Uiso 0.203(14) 1 d P A 2
F3A F 0.491(2) 0.0815(7) 0.218(3) 0.030(8) Uiso 0.203(14) 1 d P A 2

loop_
_atom_site_aniso_label
_atom_site_aniso_U_11
_atom_site_aniso_U_22
_atom_site_aniso_U_33
_atom_site_aniso_U_23
_atom_site_aniso_U_13
_atom_site_aniso_U_12
F1 0.298(17) 0.056(7) 0.124(10) -0.023(5) 0.144(12) -0.024(8)
F2 0.072(5) 0.260(17) 0.070(6) 0.030(8) -0.011(4) -0.034(7)
P1 0.0491(14) 0.0534(18) 0.0405(12) -0.0130(12) 0.0140(11) -0.0067(13)
P2 0.0712(17) 0.0372(15) 0.0296(10) -0.0007(11) 0.0053(10) 0.0074(13)
F12 0.077(3) 0.046(3) 0.035(2) 0.007(2) -0.001(2) 0.010(2)
O1 0.039(3) 0.040(4) 0.037(3) 0.000(3) 0.006(2) 0.006(3)
F5 0.052(3) 0.080(4) 0.045(2) -0.002(2) 0.020(2) -0.010(3)
F7 0.120(4) 0.043(3) 0.043(2) -0.005(2) -0.009(3) -0.006(3)
N2 0.031(4) 0.036(4) 0.049(4) 0.006(3) 0.005(3) -0.001(3)
F9 0.148(5) 0.042(3) 0.029(2) 0.007(2) 0.002(3) 0.007(3)
O2 0.063(4) 0.052(4) 0.034(3) -0.006(3) 0.020(2) -0.012(3)
C22 0.044(5) 0.039(6) 0.026(4) -0.004(4) 0.003(4) -0.002(5)
C21 0.048(5) 0.052(7) 0.028(4) -0.006(4) 0.007(4) 0.002(5)
F6 0.096(4) 0.079(4) 0.077(3) -0.017(3) 0.053(3) -0.040(3)
C1 0.037(5) 0.040(6) 0.038(4) 0.002(4) 0.007(4) 0.001(4)
C17 0.035(5) 0.045(6) 0.056(5) -0.004(4) 0.016(4) 0.008(4)
C24 0.041(5) 0.039(6) 0.044(4) 0.000(4) -0.007(4) -0.002(4)
F11 0.073(4) 0.114(5) 0.078(3) 0.020(3) 0.018(3) 0.043(3)
C26 0.039(5) 0.042(6) 0.026(4) -0.001(4) -0.002(4) -0.010(4)
C15 0.036(5) 0.054(6) 0.031(4) 0.000(4) 0.002(3) -0.003(4)
C16 0.030(4) 0.053(6) 0.044(4) 0.003(4) 0.009(4) -0.004(4)
C25 0.031(5) 0.053(6) 0.040(4) -0.008(4) 0.000(4) 0.010(5)
F10 0.143(5) 0.056(4) 0.035(2) -0.007(2) 0.000(3) -0.016(3)
C13 0.034(4) 0.049(6) 0.030(4) -0.004(4) 0.006(3) -0.011(4)
C6 0.038(5) 0.070(7) 0.037(4) 0.011(4) 0.009(4) 0.005(5)
C5 0.032(5) 0.065(7) 0.036(4) 0.020(4) 0.002(4) -0.010(5)
C3 0.030(5) 0.056(7) 0.057(5) -0.002(4) 0.001(4) 0.013(4)
C4 0.047(5) 0.043(6) 0.036(4) 0.007(4) 0.009(4) 0.001(4)
C8 0.062(6) 0.068(8) 0.031(4) 0.006(5) 0.001(4) -0.024(5)
C12 0.045(5) 0.058(6) 0.023(3) -0.006(4) -0.007(4) -0.005(4)
C2 0.037(5) 0.058(7) 0.029(4) -0.011(4) -0.001(3) 0.007(4)
C18 0.029(5) 0.050(6) 0.052(5) 0.009(4) 0.010(4) 0.009(4)
C11 0.032(4) 0.054(6) 0.025(4) -0.001(4) 0.004(3) -0.012(4)
F8 0.080(4) 0.103(5) 0.085(3) 0.009(3) 0.034(3) 0.004(3)
C20 0.029(4) 0.044(6) 0.033(4) -0.002(4) 0.001(4) -0.002(4)
C19 0.046(5) 0.050(6) 0.028(4) -0.002(4) 0.006(4) 0.009(4)
C14 0.039(5) 0.036(6) 0.042(4) 0.005(4) 0.014(4) -0.002(4)
N1 0.035(4) 0.045(5) 0.032(3) -0.002(3) 0.009(3) -0.009(3)
F3 0.119(8) 0.066(6) 0.182(10) -0.037(6) 0.109(8) 0.005(5)
C7 0.036(5) 0.100(9) 0.036(4) 0.023(5) 0.000(4) -0.031(6)
C9 0.104(8) 0.087(9) 0.055(5) 0.011(5) 0.005(5) -0.058(7)
C23 0.077(6) 0.046(7) 0.044(5) -0.006(4) 0.005(4) 0.005(5)
C10 0.055(6) 0.069(8) 0.037(5) 0.009(4) 0.002(4) -0.025(5)
F4 0.057(5) 0.327(18) 0.043(4) 0.073(7) 0.006(4) 0.047(7)

loop_
_atom_type_symbol
_atom_type_description
_atom_type_scat_dispersion_real
_atom_type_scat_dispersion_imag
_atom_type_scat_source
C C 0.0033 0.0016 'International Tables Vol C Tables 4.2.6.8 and 6.1.1.4'
H H 0.0000 0.0000 'International Tables Vol C Tables 4.2.6.8 and 6.1.1.4'
N N 0.0061 0.0033 'International Tables Vol C Tables 4.2.6.8 and 6.1.1.4'
O O 0.0106 0.0060 'International Tables Vol C Tables 4.2.6.8 and 6.1.1.4'
F F 0.0171 0.0103 'International Tables Vol C Tables 4.2.6.8 and 6.1.1.4'
P P 0.1023 0.0942 'International Tables Vol C Tables 4.2.6.8 and 6.1.1.4'

loop_
_geom_angle_atom_site_label_1
_geom_angle_atom_site_label_2
_geom_angle_atom_site_label_3
_geom_angle
F3 P1 F4 91.5(6)
F3 P1 F1 174.7(7)
F4 P1 F1 93.7(7)
F3 P1 F5 91.6(3)
F4 P1 F5 89.9(3)
F1 P1 F5 87.8(4)
F3 P1 F2 88.4(6)
F4 P1 F2 176.9(4)
F1 P1 F2 86.3(6)
F5 P1 F2 86.9(3)
F3 P1 F6 88.7(3)
F4 P1 F6 90.4(3)
F1 P1 F6 91.9(4)
F5 P1 F6 179.6(3)
F2 P1 F6 92.8(3)
F11 P2 F7 91.7(3)
F11 P2 F8 178.9(3)
F7 P2 F8 89.4(3)
F11 P2 F12 90.8(3)
F7 P2 F12 90.8(2)
F8 P2 F12 89.3(3)
F11 P2 F10 90.1(3)
F7 P2 F10 178.2(3)
F8 P2 F10 88.8(3)
F12 P2 F10 89.5(2)
F11 P2 F9 90.3(3)
F7 P2 F9 90.8(2)
F8 P2 F9 89.5(3)
F12 P2 F9 178.0(3)
F10 P2 F9 88.9(2)
C26 O1 C1 115.5(5)
C19 N2 C18 114.4(5)
C5 O2 C4 119.0(6)
C24 C22 C21 116.7(7)
C24 C22 C23 121.4(7)
C21 C22 C23 121.9(7)
C20 C21 C22 122.8(7)
O1 C1 C2 111.2(6)
C18 C17 C16 114.4(6)
C25 C24 C22 122.1(7)
O1 C26 C20 115.4(7)
O1 C26 C25 124.9(7)
C20 C26 C25 119.6(7)
C16 C15 C14 113.6(6)
C15 C16 C17 112.9(6)
C24 C25 C26 119.6(7)
N1 C13 C14 111.4(5)
C5 C6 C7 119.1(8)
O2 C5 C6 126.0(8)
O2 C5 C11 114.4(7)
C6 C5 C11 119.5(8)
C4 C3 C2 118.1(6)
O2 C4 C3 106.8(5)
C10 C8 C7 116.8(8)
C10 C8 C9 123.1(9)
C7 C8 C9 120.1(8)
C11 C12 N1 110.8(5)
C1 C2 C3 109.6(6)
N2 C18 C17 114.1(6)
C10 C11 C5 119.0(7)
C10 C11 C12 121.2(7)
C5 C11 C12 119.8(7)
C21 C20 C26 118.9(7)
C21 C20 C19 119.6(7)
C26 C20 C19 121.5(7)
N2 C19 C20 110.9(5)
C13 C14 C15 110.7(5)
C13 N1 C12 112.8(5)
C8 C7 C6 122.4(7)
C8 C10 C11 123.2(8)

loop_
_geom_bond_atom_site_label_1
_geom_bond_atom_site_label_2
_geom_bond_distance
F1 P1 1.569(8)
F2 P1 1.579(7)
P1 F3 1.560(7)
P1 F4 1.561(6)
P1 F5 1.578(4)
P1 F6 1.608(5)
P2 F11 1.563(5)
P2 F7 1.577(5)
P2 F8 1.589(5)
P2 F12 1.599(4)
P2 F10 1.606(5)
P2 F9 1.608(4)
O1 C26 1.382(8)
O1 C1 1.430(7)
N2 C19 1.495(7)
N2 C18 1.500(8)
O2 C5 1.366(9)
O2 C4 1.455(8)
C22 C24 1.383(9)
C22 C21 1.391(10)
C22 C23 1.504(10)
C21 C20 1.377(10)
C1 C2 1.500(9)
C17 C18 1.521(9)
C17 C16 1.522(9)
C24 C25 1.372(10)
C26 C20 1.383(9)
C26 C25 1.397(10)
C15 C16 1.510(9)
C15 C14 1.522(8)
C13 N1 1.494(7)
C13 C14 1.513(8)
C6 C5 1.389(9)
C6 C7 1.399(11)
C5 C11 1.392(10)
C3 C4 1.488(10)
C3 C2 1.518(9)
C8 C10 1.372(10)
C8 C7 1.383(11)
C8 C9 1.501(10)
C12 C11 1.491(9)
C12 N1 1.506(7)
C11 C10 1.391(10)
C20 C19 1.500(9)
